data_7249396
loop_
_publ_author_name
'Thomas, Jarrod R.'
'Mifsud, Jonathan T.'
'Sulway, Scott A.'

_publ_section_title
;
 Optimised syntheses and purifications of 3-aryl/heterocyclic dihydrobis-
 and hydrotris-(pyrazolyl)borate ligands as their alkali salts
;
_journal_issue 42
_journal_name_full 'RSC Advances'
_journal_page_first 30713
_journal_page_last 30718
_journal_paper_doi 10.1039/D4RA05723F
_journal_volume 14
_journal_year 2024
_chemical_formula_moiety 'C27 H25 B K N9 S3'
_chemical_formula_sum 'C27 H25 B K N9 S3'
_chemical_formula_weight 621.65
_space_group_crystal_system trigonal
_space_group_IT_number 161
_space_group_name_Hall 'R 3 -2"c'
_space_group_name_H-M_alt 'R 3 c :H'
_atom_sites_solution_hydrogens mixed
_atom_sites_solution_primary dual
_audit_creation_date 2023-12-19
_audit_creation_method
;
Olex2 1.3
(compiled 2020.11.12 svn.r5f609507 for OlexSys, GUI svn.r6408)
;
_audit_update_record
;
2024-05-22 deposited with the CCDC.	2024-09-13 downloaded from the CCDC.
;
_cell_angle_alpha 90
_cell_angle_beta 90
_cell_angle_gamma 120
_cell_formula_units_Z 6
_cell_length_a 17.4388(8)
_cell_length_b 17.4388(8)
_cell_length_c 16.8446(7)
_cell_measurement_reflns_used 9493
_cell_measurement_temperature 100.0
_cell_measurement_theta_max 30.012
_cell_measurement_theta_min 2.336
_cell_volume 4436.3(3)
_computing_cell_refinement 'SAINT V8.38A (Bruker, 2018)'
_computing_data_reduction 'SAINT V8.38A (Bruker, 2018)'
_computing_molecular_graphics 'Olex2 1.3 (Dolomanov et al., 2009)'
_computing_publication_material 'Olex2 1.3 (Dolomanov et al., 2009)'
_computing_structure_refinement 'XL  (Sheldrick, 2008)'
_computing_structure_solution 'SHELXT 2014/5 (Sheldrick, 2014)'
_diffrn_ambient_temperature 100.0
_diffrn_measured_fraction_theta_full 0.999
_diffrn_measured_fraction_theta_max 0.999
_diffrn_measurement_device_type 'Bruker D8Quest'
_diffrn_measurement_method '\f and \w scans'
_diffrn_radiation_type MoK\a
_diffrn_radiation_wavelength 0.71073
_diffrn_reflns_av_R_equivalents 0.0540
_diffrn_reflns_av_unetI/netI 0.0174
_diffrn_reflns_Laue_measured_fraction_full 0.999
_diffrn_reflns_Laue_measured_fraction_max 0.999
_diffrn_reflns_limit_h_max 23
_diffrn_reflns_limit_h_min -23
_diffrn_reflns_limit_k_max 23
_diffrn_reflns_limit_k_min -23
_diffrn_reflns_limit_l_max 20
_diffrn_reflns_limit_l_min -22
_diffrn_reflns_number 98652
_diffrn_reflns_point_group_measured_fraction_full 0.980
_diffrn_reflns_point_group_measured_fraction_max 0.974
_diffrn_reflns_theta_full 25.242
_diffrn_reflns_theta_max 28.279
_diffrn_reflns_theta_min 2.336
_diffrn_source_current 1.4
_diffrn_source_power 0.07
_diffrn_source_voltage 50.0
_diffrn_standards_number 0
_exptl_absorpt_coefficient_mu 0.427
_exptl_absorpt_correction_T_max 0.7461
_exptl_absorpt_correction_T_min 0.6844
_exptl_absorpt_correction_type multi-scan
_exptl_absorpt_process_details
;
SADABS-2016/2 (Bruker,2016/2) was used for absorption correction.
wR2(int) was 0.0906 before and 0.0700 after correction.
The Ratio of minimum to maximum transmission is 0.9173.
The \l/2 correction factor is Not present.
;
_exptl_crystal_colour 'clear colourless'
_exptl_crystal_colour_lustre clear
_exptl_crystal_colour_primary colourless
_exptl_crystal_density_diffrn 1.396
_exptl_crystal_description block
_exptl_crystal_F_000 1932
_exptl_crystal_size_max 0.2
_exptl_crystal_size_mid 0.1
_exptl_crystal_size_min 0.05
_refine_diff_density_max 0.343
_refine_diff_density_min -0.548
_refine_diff_density_rms 0.088
_refine_ls_abs_structure_details
;
 Flack x determined using 1026 quotients [(I+)-(I-)]/[(I+)+(I-)]
 (Parsons, Flack and Wagner, Acta Cryst. B69 (2013) 249-259).
;
_refine_ls_abs_structure_Flack -0.022(14)
_refine_ls_extinction_method none
_refine_ls_goodness_of_fit_ref 1.267
_refine_ls_hydrogen_treatment mixed
_refine_ls_matrix_type full
_refine_ls_number_parameters 126
_refine_ls_number_reflns 2390
_refine_ls_number_restraints 1
_refine_ls_restrained_S_all 1.266
_refine_ls_R_factor_all 0.0605
_refine_ls_R_factor_gt 0.0452
_refine_ls_shift/su_max 0.000
_refine_ls_shift/su_mean 0.000
_refine_ls_structure_factor_coef Fsqd
_refine_ls_weighting_details 'w=1/[\s^2^(Fo^2^)+(0.0261P)^2^+21.3667P] where P=(Fo^2^+2Fc^2^)/3'
_refine_ls_weighting_scheme calc
_refine_ls_wR_factor_gt 0.0962
_refine_ls_wR_factor_ref 0.1122
_reflns_Friedel_coverage 0.940
_reflns_Friedel_fraction_full 0.961
_reflns_Friedel_fraction_max 0.948
_reflns_number_gt 2165
_reflns_number_total 2390
_reflns_threshold_expression 'I > 2\s(I)'
_cod_data_source_file d4ra05723f2.cif
_cod_data_source_block jrt28_211102_0m_r3c_a
_cod_original_cell_volume 4436.3(4)
_cod_original_sg_symbol_H-M 'R 3 c'
_cod_database_code 7249396
_shelx_shelxl_version_number 2019/1
_shelx_space_group_comment
;
The symmetry employed for this shelxl refinement is uniquely defined
by the following loop, which should always be used as a source of
symmetry information in preference to the above space-group names.
They are only intended as comments.
;
_shelx_estimated_absorpt_t_max 0.979
_shelx_estimated_absorpt_t_min 0.920
_olex2_refinement_description
;
1. Fixed Uiso
 At 1.2 times of:
  All B(H) groups, All C(H) groups
 At 1.5 times of:
  All C(H,H,H) groups
2.a Aromatic/amide H refined with riding coordinates:
 C1(H1), C5(H5), C7(H7), C2(H2), C6(H6)
2.b Idealised Me refined as rotating group:
 C9(H9A,H9B,H9C)
;
_olex2_submission_special_instructions 'No special instructions were received'

loop_
_space_group_symop_operation_xyz
'x, y, z'
'-y, x-y, z'
'-x+y, -x, z'
'-y, -x, z+1/2'
'-x+y, y, z+1/2'
'x, x-y, z+1/2'
'x+2/3, y+1/3, z+1/3'
'-y+2/3, x-y+1/3, z+1/3'
'-x+y+2/3, -x+1/3, z+1/3'
'-y+2/3, -x+1/3, z+5/6'
'-x+y+2/3, y+1/3, z+5/6'
'x+2/3, x-y+1/3, z+5/6'
'x+1/3, y+2/3, z+2/3'
'-y+1/3, x-y+2/3, z+2/3'
'-x+y+1/3, -x+2/3, z+2/3'
'-y+1/3, -x+2/3, z+7/6'
'-x+y+1/3, y+2/3, z+7/6'
'x+1/3, x-y+2/3, z+7/6'

loop_
_atom_site_label
_atom_site_type_symbol
_atom_site_fract_x
_atom_site_fract_y
_atom_site_fract_z
_atom_site_U_iso_or_equiv
_atom_site_adp_type
_atom_site_occupancy
_atom_site_site_symmetry_order
_atom_site_calc_flag
_atom_site_refinement_flags_posn
_atom_site_refinement_flags_adp
_atom_site_refinement_flags_occupancy
_atom_site_disorder_assembly
_atom_site_disorder_group
K1 K 0.666667 0.333333 0.42806(9) 0.0185(3) Uani 1 3 d S T P . .
S1 S 0.48503(8) 0.53317(8) 0.48624(7) 0.0275(3) Uani 1 1 d . . . . .
N1 N 0.6243(2) 0.3887(2) 0.6262(2) 0.0182(7) Uani 1 1 d . . . . .
N2 N 0.6205(2) 0.4134(2) 0.5498(2) 0.0192(7) Uani 1 1 d . . . . .
N3 N 0.4999(3) 0.2862(3) 0.3604(3) 0.0317(9) Uani 1 1 d . . . . .
C1 C 0.5869(3) 0.4212(3) 0.6767(3) 0.0207(8) Uani 1 1 d . . . . .
H1 H 0.581661 0.412682 0.732537 0.025 Uiso 1 1 calc R U . . .
C3 C 0.5798(3) 0.4622(3) 0.5542(3) 0.0202(8) Uani 1 1 d . . . . .
C8 C 0.4529(3) 0.3109(3) 0.3441(3) 0.0263(10) Uani 1 1 d . . . . .
C5 C 0.6044(3) 0.5174(3) 0.4098(3) 0.0223(8) Uani 1 1 d . . . . .
H5 H 0.649524 0.504399 0.396081 0.027 Uiso 1 1 calc R U . . .
C4 C 0.5633(3) 0.4997(3) 0.4834(3) 0.0217(8) Uani 1 1 d . . . . .
C7 C 0.5064(3) 0.5710(3) 0.3906(3) 0.0289(10) Uani 1 1 d . . . . .
H7 H 0.477563 0.597786 0.364254 0.035 Uiso 1 1 calc R U . . .
C2 C 0.5577(3) 0.4687(3) 0.6333(3) 0.0240(9) Uani 1 1 d . . . . .
H2 H 0.528981 0.499074 0.652609 0.029 Uiso 1 1 calc R U . . .
C6 C 0.5703(3) 0.5580(3) 0.3566(3) 0.0283(10) Uani 1 1 d . . . . .
H6 H 0.590135 0.574110 0.303480 0.034 Uiso 1 1 calc R U . . .
C9 C 0.3938(3) 0.3441(3) 0.3217(4) 0.0317(11) Uani 1 1 d . . . . .
H9A H 0.415651 0.379158 0.272915 0.048 Uiso 1 1 calc R U . . .
H9B H 0.392095 0.381283 0.364418 0.048 Uiso 1 1 calc R U . . .
H9C H 0.334119 0.294037 0.312586 0.048 Uiso 1 1 calc R U . . .
B1 B 0.666667 0.333333 0.6521(5) 0.0184(15) Uani 1 3 d S T P . .
H1A H 0.666667 0.333333 0.715(6) 0.022 Uiso 1 3 d S U P . .

loop_
_atom_site_aniso_label
_atom_site_aniso_U_11
_atom_site_aniso_U_22
_atom_site_aniso_U_33
_atom_site_aniso_U_23
_atom_site_aniso_U_13
_atom_site_aniso_U_12
K1 0.0178(4) 0.0178(4) 0.0199(7) 0.000 0.000 0.0089(2)
S1 0.0257(5) 0.0276(6) 0.0361(6) 0.0014(5) 0.0002(5) 0.0184(5)
N1 0.0182(16) 0.0195(17) 0.0182(17) -0.0007(13) 0.0007(13) 0.0103(14)
N2 0.0198(16) 0.0177(16) 0.0221(18) 0.0006(13) -0.0004(13) 0.0110(14)
N3 0.026(2) 0.028(2) 0.040(2) 0.0041(17) -0.0053(17) 0.0133(17)
C1 0.0182(19) 0.021(2) 0.023(2) -0.0039(16) 0.0002(15) 0.0102(17)
C3 0.0165(18) 0.0175(18) 0.027(2) -0.0023(15) -0.0007(15) 0.0091(16)
C8 0.020(2) 0.020(2) 0.033(3) 0.0037(17) -0.0014(17) 0.0056(17)
C5 0.026(2) 0.0179(19) 0.025(2) 0.0020(16) -0.0035(16) 0.0120(17)
C4 0.0162(19) 0.0183(19) 0.030(2) 0.0011(16) -0.0001(16) 0.0079(16)
C7 0.030(2) 0.022(2) 0.039(3) 0.0013(19) -0.0080(19) 0.0161(19)
C2 0.023(2) 0.025(2) 0.029(2) -0.0030(18) -0.0008(17) 0.0160(18)
C6 0.029(2) 0.022(2) 0.034(3) 0.0012(19) -0.0047(19) 0.0123(19)
C9 0.022(2) 0.027(2) 0.046(3) 0.003(2) -0.004(2) 0.0118(19)
B1 0.018(2) 0.018(2) 0.019(4) 0.000 0.000 0.0090(11)

loop_
_atom_type_symbol
_atom_type_description
_atom_type_scat_dispersion_real
_atom_type_scat_dispersion_imag
_atom_type_scat_source
C C 0.0033 0.0016 'International Tables Vol C Tables 4.2.6.8 and 6.1.1.4'
H H 0.0000 0.0000 'International Tables Vol C Tables 4.2.6.8 and 6.1.1.4'
B B 0.0013 0.0007 'International Tables Vol C Tables 4.2.6.8 and 6.1.1.4'
K K 0.2009 0.2494 'International Tables Vol C Tables 4.2.6.8 and 6.1.1.4'
N N 0.0061 0.0033 'International Tables Vol C Tables 4.2.6.8 and 6.1.1.4'
S S 0.1246 0.1234 'International Tables Vol C Tables 4.2.6.8 and 6.1.1.4'

loop_
_geom_angle_atom_site_label_1
_geom_angle_atom_site_label_2
_geom_angle_atom_site_label_3
_geom_angle
_geom_angle_site_symmetry_1
_geom_angle_site_symmetry_3
_geom_angle_publ_flag
N2 K1 N2 72.81(12) 3_665 2_655 ?
N2 K1 N2 72.81(12) 3_665 . ?
N2 K1 N2 72.81(12) 2_655 . ?
N2 K1 N3 91.74(12) 3_665 2_655 ?
N2 K1 N3 86.01(13) 3_665 3_665 ?
N2 K1 N3 86.01(13) 2_655 2_655 ?
N2 K1 N3 91.74(12) 2_655 . ?
N2 K1 N3 156.58(14) 2_655 3_665 ?
N2 K1 N3 156.58(14) . 2_655 ?
N2 K1 N3 86.01(13) . . ?
N2 K1 N3 156.58(14) 3_665 . ?
N2 K1 N3 91.74(12) . 3_665 ?
N3 K1 N3 104.93(12) 3_665 . ?
N3 K1 N3 104.93(12) 2_655 . ?
N3 K1 N3 104.93(12) 2_655 3_665 ?
C7 S1 C4 92.7(2) . . ?
N2 N1 B1 125.2(4) . . ?
C1 N1 N2 110.4(3) . . ?
C1 N1 B1 124.5(4) . . ?
N1 N2 K1 117.2(2) . . ?
C3 N2 K1 136.1(3) . . ?
C3 N2 N1 105.6(3) . . ?
C8 N3 K1 144.9(4) . . ?
N1 C1 H1 125.7 . . ?
N1 C1 C2 108.6(4) . . ?
C2 C1 H1 125.7 . . ?
N2 C3 C4 121.4(4) . . ?
N2 C3 C2 110.6(4) . . ?
C2 C3 C4 128.0(4) . . ?
N3 C8 C9 178.6(5) . . ?
C4 C5 H5 124.1 . . ?
C4 C5 C6 111.8(4) . . ?
C6 C5 H5 124.1 . . ?
C3 C4 S1 119.6(3) . . ?
C5 C4 S1 110.8(3) . . ?
C5 C4 C3 129.5(4) . . ?
S1 C7 H7 124.2 . . ?
C6 C7 S1 111.6(4) . . ?
C6 C7 H7 124.2 . . ?
C1 C2 C3 104.8(4) . . ?
C1 C2 H2 127.6 . . ?
C3 C2 H2 127.6 . . ?
C5 C6 H6 123.5 . . ?
C7 C6 C5 113.1(5) . . ?
C7 C6 H6 123.5 . . ?
C8 C9 H9A 109.5 . . ?
C8 C9 H9B 109.5 . . ?
C8 C9 H9C 109.5 . . ?
H9A C9 H9B 109.5 . . ?
H9A C9 H9C 109.5 . . ?
H9B C9 H9C 109.5 . . ?
N1 B1 N1 112.4(3) 3_665 . ?
N1 B1 N1 112.4(3) 3_665 2_655 ?
N1 B1 N1 112.4(3) 2_655 . ?
N1 B1 H1A 106.4(3) 3_665 . ?
N1 B1 H1A 106.4(3) 2_655 . ?
N1 B1 H1A 106.4(3) . . ?

loop_
_geom_bond_atom_site_label_1
_geom_bond_atom_site_label_2
_geom_bond_distance
_geom_bond_site_symmetry_2
_geom_bond_publ_flag
K1 N2 2.816(4) 3_665 ?
K1 N2 2.816(4) 2_655 ?
K1 N2 2.816(4) . ?
K1 N3 2.836(4) 3_665 ?
K1 N3 2.836(4) 2_655 ?
K1 N3 2.836(4) . ?
S1 C4 1.733(4) . ?
S1 C7 1.711(5) . ?
N1 N2 1.370(5) . ?
N1 C1 1.356(5) . ?
N1 B1 1.543(4) . ?
N2 C3 1.354(5) . ?
N3 C8 1.134(7) . ?
C1 H1 0.9500 . ?
C1 C2 1.378(6) . ?
C3 C4 1.456(6) . ?
C3 C2 1.409(6) . ?
C8 C9 1.460(7) . ?
C5 H5 0.9500 . ?
C5 C4 1.387(7) . ?
C5 C6 1.442(6) . ?
C7 H7 0.9500 . ?
C7 C6 1.368(7) . ?
C2 H2 0.9500 . ?
C6 H6 0.9500 . ?
C9 H9A 0.9800 . ?
C9 H9B 0.9800 . ?
C9 H9C 0.9800 . ?
B1 H1A 1.06(10) . ?

loop_
_geom_torsion_atom_site_label_1
_geom_torsion_atom_site_label_2
_geom_torsion_atom_site_label_3
_geom_torsion_atom_site_label_4
_geom_torsion
_geom_torsion_site_symmetry_1
_geom_torsion_site_symmetry_2
_geom_torsion_site_symmetry_3
_geom_torsion_site_symmetry_4
_geom_torsion_publ_flag
K1 N2 C3 C4 -12.2(6) . . . . ?
K1 N2 C3 C2 167.3(3) . . . . ?
S1 C7 C6 C5 -1.0(6) . . . . ?
N1 N2 C3 C4 -179.6(4) . . . . ?
N1 N2 C3 C2 0.0(5) . . . . ?
N1 C1 C2 C3 0.2(5) . . . . ?
N2 N1 C1 C2 -0.2(5) . . . . ?
N2 N1 B1 N1 56.4(6) . . . 3_665 ?
N2 N1 B1 N1 -71.5(5) . . . 2_655 ?
N2 C3 C4 S1 161.4(3) . . . . ?
N2 C3 C4 C5 -21.3(7) . . . . ?
N2 C3 C2 C1 -0.1(5) . . . . ?
C1 N1 N2 K1 -170.0(3) . . . . ?
C1 N1 N2 C3 0.1(5) . . . . ?
C1 N1 B1 N1 109.6(6) . . . 2_655 ?
C1 N1 B1 N1 -122.4(6) . . . 3_665 ?
C4 S1 C7 C6 0.7(4) . . . . ?
C4 C3 C2 C1 179.4(4) . . . . ?
C4 C5 C6 C7 0.8(6) . . . . ?
C7 S1 C4 C3 177.5(4) . . . . ?
C7 S1 C4 C5 -0.2(4) . . . . ?
C2 C3 C4 S1 -18.1(6) . . . . ?
C2 C3 C4 C5 159.2(5) . . . . ?
C6 C5 C4 S1 -0.3(5) . . . . ?
C6 C5 C4 C3 -177.7(4) . . . . ?
B1 N1 N2 K1 11.0(4) . . . . ?
B1 N1 N2 C3 -178.9(3) . . . . ?
B1 N1 C1 C2 178.8(3) . . . . ?
